data_7230383
loop_
_publ_author_name
'Cytlak, Tomasz'
'Skibi\'nska, Monika'
'Kaczmarek, Patrycja'
'Ka\'zmierczak, Marcin'
'Rapp, Magdalena'
'Kubicki, Maciej'
'Koroniak, Henryk'

_publ_section_title
;
 Functionalization of \a-hydroxyphosphonates as a convenient route to
 N-tosyl-\a-aminophosphonates
;
_journal_issue 22
_journal_name_full 'RSC Advances'
_journal_page_first 11957
_journal_paper_doi 10.1039/C8RA01656A
_journal_volume 8
_journal_year 2018
_chemical_formula_moiety 'C16 H21 F3 N O6 P'
_chemical_formula_sum 'C16 H21 F3 N O6 P'
_chemical_formula_weight 411.31
_space_group_crystal_system triclinic
_space_group_IT_number 2
_space_group_name_Hall '-P 1'
_space_group_name_H-M_alt 'P -1'
_symmetry_space_group_name_Hall '-P 1'
_symmetry_space_group_name_H-M 'P -1'
_atom_sites_solution_hydrogens geom
_audit_creation_method SHELXL-2014/7
_audit_update_record
;
2017-08-11 deposited with the CCDC.
2018-03-14 downloaded from the CCDC.
;
_cell_angle_alpha 107.154(4)
_cell_angle_beta 96.395(3)
_cell_angle_gamma 95.550(4)
_cell_formula_units_Z 2
_cell_length_a 9.2602(5)
_cell_length_b 9.4720(4)
_cell_length_c 11.9414(4)
_cell_measurement_reflns_used 7906
_cell_measurement_temperature 295(2)
_cell_measurement_theta_max 26.5487
_cell_measurement_theta_min 3.2615
_cell_volume 985.29(8)
_computing_cell_refinement
;
CrysAlisPro, Agilent Technologies,
Version 1.171.36.21t (release 14-08-2012 CrysAlis171 .NET)
(compiled Aug 14 2012,18:12:40)
;
_computing_data_collection
;
CrysAlisPro, Agilent Technologies,
Version 1.171.36.21t (release 14-08-2012 CrysAlis171 .NET)
(compiled Aug 14 2012,18:12:40)
;
_computing_data_reduction
;
CrysAlisPro, Agilent Technologies,
Version 1.171.36.21t (release 14-08-2012 CrysAlis171 .NET)
(compiled Aug 14 2012,18:12:40)
;
_computing_molecular_graphics 'Mercury (MacRae et al., 2009)'
_computing_publication_material 'SHELXL-2014/7 (Sheldrick, 2014)'
_computing_structure_refinement 'SHELXL-2014/7 (Sheldrick, 2014)'
_computing_structure_solution 'SHELXT-2014/7 (Sheldrick, 2014)'
_diffrn_ambient_temperature 295(2)
_diffrn_detector_area_resol_mean 16.2413
_diffrn_measured_fraction_theta_full 0.998
_diffrn_measured_fraction_theta_max 0.998
_diffrn_measurement_device_type 'Xcalibur, Eos'
_diffrn_measurement_method '/w scan'
_diffrn_radiation_monochromator graphite
_diffrn_radiation_source 'Enhance (Mo) X-ray Source'
_diffrn_radiation_type 'Mo K\a'
_diffrn_radiation_wavelength 0.7107
_diffrn_reflns_av_R_equivalents 0.0182
_diffrn_reflns_av_unetI/netI 0.0145
_diffrn_reflns_Laue_measured_fraction_full 0.998
_diffrn_reflns_Laue_measured_fraction_max 0.998
_diffrn_reflns_limit_h_max 11
_diffrn_reflns_limit_h_min -11
_diffrn_reflns_limit_k_max 11
_diffrn_reflns_limit_k_min -11
_diffrn_reflns_limit_l_max 14
_diffrn_reflns_limit_l_min -14
_diffrn_reflns_number 17923
_diffrn_reflns_point_group_measured_fraction_full 0.998
_diffrn_reflns_point_group_measured_fraction_max 0.998
_diffrn_reflns_theta_full 24.998
_diffrn_reflns_theta_max 24.998
_diffrn_reflns_theta_min 3.268
_exptl_absorpt_coefficient_mu 0.198
_exptl_absorpt_correction_T_max 1.00000
_exptl_absorpt_correction_T_min 0.93875
_exptl_absorpt_correction_type multi-scan
_exptl_absorpt_process_details
;
CrysAlisPro, Agilent Technologies,
Version 1.171.36.21t (release 14-08-2012 CrysAlis171 .NET)
(compiled Aug 14 2012,18:12:40)
Empirical absorption correction using spherical harmonics,
 implemented in SCALE3 ABSPACK scaling algorithm.
;
_exptl_crystal_colour colourless
_exptl_crystal_density_diffrn 1.386
_exptl_crystal_description block
_exptl_crystal_F_000 428
_exptl_crystal_size_max 0.4
_exptl_crystal_size_mid 0.35
_exptl_crystal_size_min 0.2
_refine_diff_density_max 0.675
_refine_diff_density_min -0.321
_refine_diff_density_rms 0.063
_refine_ls_extinction_method none
_refine_ls_goodness_of_fit_ref 1.135
_refine_ls_hydrogen_treatment constr
_refine_ls_matrix_type full
_refine_ls_number_parameters 247
_refine_ls_number_reflns 3447
_refine_ls_number_restraints 113
_refine_ls_restrained_S_all 1.154
_refine_ls_R_factor_all 0.0838
_refine_ls_R_factor_gt 0.0738
_refine_ls_shift/su_max 0.001
_refine_ls_shift/su_mean 0.000
_refine_ls_structure_factor_coef Fsqd
_refine_ls_weighting_details 'w=1/[\s^2^(Fo^2^)+(0.1143P)^2^+0.5889P] where P=(Fo^2^+2Fc^2^)/3'
_refine_ls_weighting_scheme calc
_refine_ls_wR_factor_gt 0.2121
_refine_ls_wR_factor_ref 0.2201
_reflns_Friedel_coverage 0.000
_reflns_number_gt 2844
_reflns_number_total 3448
_reflns_threshold_expression 'I > 2\s(I)'
_cod_data_source_file c8ra01656a2.cif
_cod_data_source_block 8a
_cod_database_code 7230383
_shelx_shelxl_version_number 2014/7
_shelx_space_group_comment
;
The symmetry employed for this shelxl refinement is uniquely defined
by the following loop, which should always be used as a source of
symmetry information in preference to the above space-group names.
They are only intended as comments.
;

loop_
_space_group_symop_operation_xyz
'x, y, z'
'-x, -y, -z'

loop_
_atom_site_label
_atom_site_type_symbol
_atom_site_fract_x
_atom_site_fract_y
_atom_site_fract_z
_atom_site_U_iso_or_equiv
_atom_site_adp_type
_atom_site_occupancy
_atom_site_site_symmetry_order
_atom_site_calc_flag
_atom_site_refinement_flags_posn
_atom_site_refinement_flags_adp
P1 P 0.30056(10) 0.40468(9) 0.09981(7) 0.0603(3) Uani 1 1 d . .
O2 O 0.3180(3) 0.5206(3) 0.0429(2) 0.0787(7) Uani 1 1 d . .
O3 O 0.1724(3) 0.2764(3) 0.0394(2) 0.0759(7) Uani 1 1 d . .
C4 C 0.0227(5) 0.3010(5) 0.0285(5) 0.1047(16) Uani 1 1 d D .
H4B H 0.0155 0.3983 0.0189 0.126 Uiso 1 1 calc R U
H4A H -0.0175 0.2980 0.0995 0.126 Uiso 1 1 calc R U
C5 C -0.0626(5) 0.1811(6) -0.0778(4) 0.1118(17) Uani 1 1 d D .
H5C H -0.0204 0.1827 -0.1473 0.168 Uiso 1 1 calc R U
H5B H -0.1628 0.1989 -0.0875 0.168 Uiso 1 1 calc R U
H5A H -0.0588 0.0854 -0.0660 0.168 Uiso 1 1 calc R U
O6 O 0.2705(3) 0.4626(3) 0.2310(2) 0.0792(8) Uani 1 1 d . .
C7 C 0.3374(9) 0.6096(7) 0.3050(5) 0.144(3) Uani 1 1 d D .
H7B H 0.2742 0.6834 0.2980 0.173 Uiso 1 1 calc R U
H7A H 0.4310 0.6359 0.2819 0.173 Uiso 1 1 calc R U
C8 C 0.3587(13) 0.6032(12) 0.4305(5) 0.223(5) Uani 1 1 d D .
H8C H 0.2656 0.5740 0.4512 0.335 Uiso 1 1 calc R U
H8B H 0.4003 0.6998 0.4835 0.335 Uiso 1 1 calc R U
H8A H 0.4236 0.5319 0.4366 0.335 Uiso 1 1 calc R U
C9 C 0.4586(4) 0.3048(3) 0.0995(3) 0.0560(7) Uani 1 1 d . .
H9 H 0.5407 0.3707 0.1552 0.067 Uiso 1 1 calc R U
O10 O 0.4999(3) 0.2607(3) -0.0148(2) 0.0714(7) Uani 1 1 d . .
H10 H 0.5498 0.3311 -0.0249 0.107 Uiso 1 1 calc R U
C11 C 0.4286(4) 0.1651(3) 0.1339(3) 0.0570(8) Uani 1 1 d . .
H11 H 0.3413 0.0972 0.0879 0.068 Uiso 1 1 calc R U
N12 N 0.4538(3) 0.1735(3) 0.2594(2) 0.0625(7) Uani 1 1 d . U
C13 C 0.5456(4) 0.0900(4) 0.1828(3) 0.0626(8) Uani 1 1 d . U
H13 H 0.5210 -0.0184 0.1624 0.075 Uiso 1 1 calc R U
C14 C 0.7056(5) 0.1434(5) 0.2079(4) 0.0797(10) Uani 1 1 d . U
F15 F 0.7739(4) 0.0758(5) 0.1250(4) 0.1587(16) Uani 1 1 d . U
F16 F 0.7656(4) 0.1159(5) 0.3038(4) 0.1497(15) Uani 1 1 d . U
F17 F 0.7391(3) 0.2873(3) 0.2347(4) 0.1379(14) Uani 1 1 d . U
C18 C 0.3602(4) 0.0919(4) 0.3106(3) 0.0711(9) Uani 1 1 d . U
O19 O 0.3959(4) -0.0035(4) 0.3498(3) 0.1090(11) Uani 1 1 d . U
O20 O 0.2345(3) 0.1418(3) 0.3096(3) 0.0841(8) Uani 1 1 d . U
C21 C 0.1318(5) 0.0805(6) 0.3776(4) 0.0975(14) Uani 1 1 d . U
H21B H 0.1519 -0.0185 0.3763 0.117 Uiso 1 1 calc R U
H21A H 0.0316 0.0720 0.3398 0.117 Uiso 1 1 calc R U
C22 C 0.1477(5) 0.1795(5) 0.5044(4) 0.0783(10) Uani 1 1 d . U
C23 C 0.2419(6) 0.1598(6) 0.5916(5) 0.1023(14) Uani 1 1 d . U
H23 H 0.2989 0.0826 0.5741 0.123 Uiso 1 1 calc R U
C24 C 0.2547(7) 0.2550(7) 0.7085(5) 0.1114(16) Uani 1 1 d . U
H24 H 0.3185 0.2397 0.7683 0.134 Uiso 1 1 calc R U
C25 C 0.1742(7) 0.3681(6) 0.7334(4) 0.1002(14) Uani 1 1 d . U
H25 H 0.1849 0.4336 0.8100 0.120 Uiso 1 1 calc R U
C26 C 0.0795(7) 0.3861(7) 0.6483(5) 0.1165(17) Uani 1 1 d . U
H26 H 0.0210 0.4619 0.6667 0.140 Uiso 1 1 calc R U
C27 C 0.0667(6) 0.2945(6) 0.5339(5) 0.1036(15) Uani 1 1 d . U
H27 H 0.0017 0.3110 0.4753 0.124 Uiso 1 1 calc R U

loop_
_atom_site_aniso_label
_atom_site_aniso_U_11
_atom_site_aniso_U_22
_atom_site_aniso_U_33
_atom_site_aniso_U_23
_atom_site_aniso_U_13
_atom_site_aniso_U_12
P1 0.0658(6) 0.0525(5) 0.0573(5) 0.0096(4) 0.0130(4) 0.0012(4)
O2 0.0845(17) 0.0690(15) 0.0851(17) 0.0265(13) 0.0162(13) 0.0097(13)
O3 0.0649(15) 0.0638(14) 0.0859(17) 0.0087(13) 0.0032(12) 0.0007(12)
C4 0.067(2) 0.083(3) 0.151(5) 0.015(3) 0.022(3) 0.007(2)
C5 0.074(3) 0.136(4) 0.112(4) 0.033(3) -0.014(3) -0.005(3)
O6 0.0949(18) 0.0667(15) 0.0671(15) 0.0034(12) 0.0291(13) 0.0037(13)
C7 0.177(6) 0.113(4) 0.092(4) -0.033(3) 0.030(4) -0.028(4)
C8 0.240(11) 0.264(12) 0.089(5) -0.025(6) -0.026(5) -0.025(9)
C9 0.0643(18) 0.0504(16) 0.0474(15) 0.0086(12) 0.0102(13) -0.0024(13)
O10 0.0982(18) 0.0543(13) 0.0632(14) 0.0140(11) 0.0332(12) 0.0059(12)
C11 0.0633(18) 0.0509(16) 0.0475(15) 0.0060(13) 0.0079(13) -0.0077(14)
N12 0.0722(17) 0.0592(15) 0.0498(14) 0.0114(12) 0.0112(12) -0.0068(13)
C13 0.076(2) 0.0511(17) 0.0567(17) 0.0137(14) 0.0093(15) 0.0011(15)
C14 0.074(2) 0.073(2) 0.089(3) 0.024(2) 0.0068(19) 0.0014(18)
F15 0.092(2) 0.173(3) 0.166(3) -0.021(3) 0.049(2) 0.000(2)
F16 0.102(2) 0.188(4) 0.172(3) 0.102(3) -0.032(2) -0.007(2)
F17 0.0817(17) 0.0805(17) 0.231(4) 0.045(2) -0.028(2) -0.0186(14)
C18 0.076(2) 0.066(2) 0.065(2) 0.0140(17) 0.0087(17) 0.0042(17)
O19 0.108(2) 0.124(3) 0.126(3) 0.079(2) 0.031(2) 0.023(2)
O20 0.0788(17) 0.0888(18) 0.0923(19) 0.0355(15) 0.0248(14) 0.0103(14)
C21 0.082(3) 0.111(3) 0.089(3) 0.017(2) 0.032(2) -0.013(2)
C22 0.079(2) 0.080(2) 0.071(2) 0.0188(18) 0.0216(18) -0.0124(19)
C23 0.121(4) 0.096(3) 0.111(3) 0.049(3) 0.047(3) 0.029(3)
C24 0.130(4) 0.134(4) 0.082(3) 0.054(3) 0.012(3) 0.012(3)
C25 0.118(4) 0.096(3) 0.078(3) 0.022(2) 0.020(3) -0.010(3)
C26 0.114(4) 0.107(4) 0.109(4) 0.004(3) 0.014(3) 0.019(3)
C27 0.087(3) 0.112(4) 0.095(3) 0.014(3) -0.005(2) 0.012(3)

loop_
_atom_type_symbol
_atom_type_description
_atom_type_scat_dispersion_real
_atom_type_scat_dispersion_imag
_atom_type_scat_source
C C 0.0033 0.0016 'International Tables Vol C Tables 4.2.6.8 and 6.1.1.4'
H H 0.0000 0.0000 'International Tables Vol C Tables 4.2.6.8 and 6.1.1.4'
N N 0.0061 0.0033 'International Tables Vol C Tables 4.2.6.8 and 6.1.1.4'
O O 0.0106 0.0060 'International Tables Vol C Tables 4.2.6.8 and 6.1.1.4'
F F 0.0171 0.0103 'International Tables Vol C Tables 4.2.6.8 and 6.1.1.4'
P P 0.1023 0.0942 'International Tables Vol C Tables 4.2.6.8 and 6.1.1.4'

loop_
_geom_angle_atom_site_label_1
_geom_angle_atom_site_label_2
_geom_angle_atom_site_label_3
_geom_angle
O2 P1 O3 115.55(16)
O2 P1 O6 114.13(15)
O3 P1 O6 103.64(15)
O2 P1 C9 112.59(15)
O3 P1 C9 102.38(14)
O6 P1 C9 107.44(15)
C4 O3 P1 122.6(2)
O3 C4 C5 108.9(4)
O3 C4 H4B 109.9
C5 C4 H4B 109.9
O3 C4 H4A 109.9
C5 C4 H4A 109.9
H4B C4 H4A 108.3
C4 C5 H5C 109.5
C4 C5 H5B 109.5
H5C C5 H5B 109.5
C4 C5 H5A 109.5
H5C C5 H5A 109.5
H5B C5 H5A 109.5
C7 O6 P1 119.5(3)
O6 C7 C8 106.4(5)
O6 C7 H7B 110.4
C8 C7 H7B 110.4
O6 C7 H7A 110.4
C8 C7 H7A 110.4
H7B C7 H7A 108.6
C7 C8 H8C 109.5
C7 C8 H8B 109.5
H8C C8 H8B 109.5
C7 C8 H8A 109.5
H8C C8 H8A 109.5
H8B C8 H8A 109.5
O10 C9 C11 106.9(2)
O10 C9 P1 110.4(2)
C11 C9 P1 112.6(2)
O10 C9 H9 109.0
C11 C9 H9 109.0
P1 C9 H9 109.0
C9 O10 H10 109.5
N12 C11 C13 57.7(2)
N12 C11 C9 119.5(2)
C13 C11 C9 124.3(3)
N12 C11 H11 114.5
C13 C11 H11 114.5
C9 C11 H11 114.5
C18 N12 C13 116.4(3)
C18 N12 C11 123.1(3)
C13 N12 C11 62.5(2)
N12 C13 C14 117.5(3)
N12 C13 C11 59.8(2)
C14 C13 C11 125.9(3)
N12 C13 H13 114.1
C14 C13 H13 114.1
C11 C13 H13 114.1
F15 C14 F17 110.7(4)
F15 C14 F16 105.3(4)
F17 C14 F16 102.6(4)
F15 C14 C13 112.4(4)
F17 C14 C13 114.5(4)
F16 C14 C13 110.6(4)
O19 C18 O20 127.6(4)
O19 C18 N12 124.0(4)
O20 C18 N12 108.4(3)
C18 O20 C21 114.0(4)
O20 C21 C22 111.3(4)
O20 C21 H21B 109.4
C22 C21 H21B 109.4
O20 C21 H21A 109.4
C22 C21 H21A 109.4
H21B C21 H21A 108.0
C23 C22 C27 117.8(4)
C23 C22 C21 122.2(5)
C27 C22 C21 120.1(4)
C22 C23 C24 120.6(5)
C22 C23 H23 119.7
C24 C23 H23 119.7
C25 C24 C23 119.8(5)
C25 C24 H24 120.1
C23 C24 H24 120.1
C26 C25 C24 119.9(5)
C26 C25 H25 120.1
C24 C25 H25 120.1
C25 C26 C27 120.8(6)
C25 C26 H26 119.6
C27 C26 H26 119.6
C22 C27 C26 121.2(5)
C22 C27 H27 119.4
C26 C27 H27 119.4

loop_
_geom_bond_atom_site_label_1
_geom_bond_atom_site_label_2
_geom_bond_distance
P1 O2 1.458(3)
P1 O3 1.555(3)
P1 O6 1.566(3)
P1 C9 1.817(3)
O3 C4 1.426(5)
C4 C5 1.509(4)
C4 H4B 0.9700
C4 H4A 0.9700
C5 H5C 0.9600
C5 H5B 0.9600
C5 H5A 0.9600
O6 C7 1.445(6)
C7 C8 1.509(5)
C7 H7B 0.9700
C7 H7A 0.9700
C8 H8C 0.9600
C8 H8B 0.9600
C8 H8A 0.9600
C9 O10 1.412(4)
C9 C11 1.508(4)
C9 H9 0.9800
O10 H10 0.8200
C11 N12 1.468(4)
C11 C13 1.508(5)
C11 H11 0.9800
N12 C18 1.411(5)
N12 C13 1.436(4)
C13 C14 1.486(5)
C13 H13 0.9800
C14 F15 1.278(5)
C14 F17 1.302(5)
C14 F16 1.323(5)
C18 O19 1.190(5)
C18 O20 1.298(5)
O20 C21 1.497(5)
C21 C22 1.510(6)
C21 H21B 0.9700
C21 H21A 0.9700
C22 C23 1.350(7)
C22 C27 1.366(7)
C23 C24 1.405(7)
C23 H23 0.9300
C24 C25 1.344(8)
C24 H24 0.9300
C25 C26 1.328(8)
C25 H25 0.9300
C26 C27 1.371(7)
C26 H26 0.9300
C27 H27 0.9300

loop_
_geom_hbond_atom_site_label_D
_geom_hbond_atom_site_label_H
_geom_hbond_atom_site_label_A
_geom_hbond_distance_DH
_geom_hbond_distance_HA
_geom_hbond_distance_DA
_geom_hbond_angle_DHA
_geom_hbond_site_symmetry_A
C9 H9 F17 0.98 2.29 2.948(4) 123.7 .
O10 H10 O2 0.82 1.85 2.665(4) 173.0 2_665
C13 H13 O10 0.98 2.42 3.294(4) 148.0 2_655

loop_
_geom_torsion_atom_site_label_1
_geom_torsion_atom_site_label_2
_geom_torsion_atom_site_label_3
_geom_torsion_atom_site_label_4
_geom_torsion
O2 P1 O3 C4 -62.4(4)
O6 P1 O3 C4 63.2(4)
C9 P1 O3 C4 174.8(4)
P1 O3 C4 C5 153.4(4)
O2 P1 O6 C7 -33.9(5)
O3 P1 O6 C7 -160.4(4)
C9 P1 O6 C7 91.7(4)
P1 O6 C7 C8 -150.4(6)
O2 P1 C9 O10 -48.3(3)
O3 P1 C9 O10 76.4(2)
O6 P1 C9 O10 -174.8(2)
O2 P1 C9 C11 -167.7(2)
O3 P1 C9 C11 -43.0(2)
O6 P1 C9 C11 65.8(2)
O10 C9 C11 N12 150.1(3)
P1 C9 C11 N12 -88.4(3)
O10 C9 C11 C13 81.1(3)
P1 C9 C11 C13 -157.5(2)
C13 C11 N12 C18 -105.0(4)
C9 C11 N12 C18 140.9(3)
C9 C11 N12 C13 -114.1(3)
C18 N12 C13 C14 -127.0(3)
C11 N12 C13 C14 117.5(3)
C18 N12 C13 C11 115.5(3)
C9 C11 C13 N12 105.9(3)
N12 C11 C13 C14 -103.8(4)
C9 C11 C13 C14 2.0(5)
N12 C13 C14 F15 -170.0(4)
C11 C13 C14 F15 -98.9(5)
N12 C13 C14 F17 -42.6(5)
C11 C13 C14 F17 28.5(6)
N12 C13 C14 F16 72.7(5)
C11 C13 C14 F16 143.8(4)
C13 N12 C18 O19 41.8(5)
C11 N12 C18 O19 114.9(5)
C13 N12 C18 O20 -139.8(3)
C11 N12 C18 O20 -66.7(4)
O19 C18 O20 C21 6.9(6)
N12 C18 O20 C21 -171.4(3)
C18 O20 C21 C22 91.7(5)
O20 C21 C22 C23 -90.6(5)
O20 C21 C22 C27 88.5(5)
C27 C22 C23 C24 0.3(7)
C21 C22 C23 C24 179.4(4)
C22 C23 C24 C25 -1.1(8)
C23 C24 C25 C26 2.4(9)
C24 C25 C26 C27 -2.8(9)
C23 C22 C27 C26 -0.6(8)
C21 C22 C27 C26 -179.8(5)
C25 C26 C27 C22 1.9(9)
